data_1537324
loop_
_publ_author_name
'Ganglberger, E.'

_publ_section_title
;
 Die Kristallstruktur von Fe12 Zr2 P7
;
_journal_name_full 'Monatshefte fuer Chemie (-108,1977)'
_journal_page_first 557
_journal_page_last 865
_journal_volume 99
_journal_year 1968
_chemical_formula_sum 'Fe12 P7 Zr2'
_chemical_name_systematic 'Fe12 Zr2 P7'
_space_group_IT_number 174
_symmetry_space_group_name_Hall 'P -6'
_symmetry_space_group_name_H-M 'P -6'
_cell_angle_alpha 90
_cell_angle_beta 90
_cell_angle_gamma 120
_cell_formula_units_Z 1
_cell_length_a 9.0002
_cell_length_b 9.0002
_cell_length_c 3.592
_cell_volume 251.983
_citation_journal_id_ASTM MOCHAP
_cod_data_source_file Ganglberger_MOCHAP_1968_954.cif
_cod_data_source_block Fe12P7Zr2
_cod_database_code 1537324

loop_
_symmetry_equiv_pos_as_xyz
x,y,z
-x+y,-x,-z
-y,x-y,z
x,y,-z
-x+y,-x,z
-y,x-y,-z

loop_
_atom_site_label
_atom_site_type_symbol
_atom_site_fract_x
_atom_site_fract_y
_atom_site_fract_z
_atom_site_occupancy
_atom_site_U_iso_or_equiv
P1 P 0.4163 0.2959 0 1 0.0
P2 P 0.1207 0.4096 0.5 1 0.0
Fe3 Fe 0.3864 0.4359 0.5 1 0.0
Fe4 Fe 0.2232 0.0992 0.5 1 0.0
Zr2 Zr 0.6667 0.3333 0.5 1 0.0
Fe1 Fe 0.4309 0.059 0 1 0.0
P3 P 0 0 0 1 0.0
Zr1 Zr 0.3333 0.6667 0 1 0.0
Fe2 Fe 0.1583 0.2772 0 1 0.0
